data_4329975
loop_
_publ_author_name
'Romain J. Adcock'
'Duc Hanh Nguyen'
'Sonia Ladeira'
'Carole Le Berre'
'Philippe Serp'
'Philippe Kalck'

_publ_section_title
;
 Reactivity of Rhodium(I) Complexes Bearing Nitrogen-Containing Ligands
 toward CH3I: Synthesis and Full Characterization of Neutral
 cis-[RhX(CO)2(L)] and Acetyl [RhI(\m-I)(COMe)(CO)(L)]2 Complexes
;
_journal_name_full 'Inorganic Chemistry'
_journal_page_first 8670
_journal_page_last 8685
_journal_paper_doi 10.1021/ic2019988
_journal_volume 51
_journal_year 2012
_chemical_compound_source 'synthesis as described'
_chemical_formula_moiety 'C6 H11 Cl N O2 Rh'
_chemical_formula_sum 'C6 H11 Cl N O2 Rh'
_chemical_formula_weight 267.52
_chemical_name_systematic
;
 ?
;
_space_group_IT_number 2
_symmetry_cell_setting triclinic
_symmetry_Int_Tables_number 2
_symmetry_space_group_name_Hall '-P 1'
_symmetry_space_group_name_H-M 'P -1'
_atom_sites_solution_hydrogens geom
_atom_sites_solution_primary direct
_atom_sites_solution_secondary difmap
_cell_angle_alpha 79.193(3)
_cell_angle_beta 76.434(3)
_cell_angle_gamma 61.200(4)
_cell_formula_units_Z 2
_cell_length_a 7.2049(3)
_cell_length_b 7.4749(3)
_cell_length_c 10.7705(4)
_cell_measurement_reflns_used 8457
_cell_measurement_temperature 180(2)
_cell_measurement_theta_max 29.0082
_cell_measurement_theta_min 3.3235
_cell_measurement_wavelength 0.71073
_cell_volume 492.23(4)
_computing_cell_refinement 'CrysAlisPro, Oxford Diffraction Ltd.'
_computing_data_collection 'CrysAlisPro, Oxford Diffraction Ltd.'
_computing_data_reduction 'CrysAlisPro, Oxford Diffraction Ltd.'
_computing_molecular_graphics 'Ortep-3 for Windows (Farrugia, 1997)'
_computing_publication_material 'WinGX publication routines (Farrugia, 1999)'
_computing_structure_refinement 'SHELXL-97 (Sheldrick, 1997)'
_computing_structure_solution 'SIR92 (Giacovazzo et al, 1993)'
_diffrn_ambient_temperature 180(2)
_diffrn_measured_fraction_theta_full 0.969
_diffrn_measured_fraction_theta_max 0.969
_diffrn_measurement_device_type 'Xcalibur, Eos, Gemini ultra'
_diffrn_measurement_method \w-\f
_diffrn_radiation_monochromator graphite
_diffrn_radiation_probe x-ray
_diffrn_radiation_source 'Enhance (Mo) x-ray Source'
_diffrn_radiation_type MoK\a
_diffrn_radiation_wavelength 0.71073
_diffrn_reflns_av_R_equivalents 0.0272
_diffrn_reflns_av_unetI/netI 0.018
_diffrn_reflns_limit_h_max 9
_diffrn_reflns_limit_h_min -9
_diffrn_reflns_limit_k_max 9
_diffrn_reflns_limit_k_min -9
_diffrn_reflns_limit_l_max 14
_diffrn_reflns_limit_l_min -14
_diffrn_reflns_number 10786
_diffrn_reflns_theta_full 27.87
_diffrn_reflns_theta_max 27.87
_diffrn_reflns_theta_min 3.33
_diffrn_standards_decay_% 0
_diffrn_standards_interval_count 0
_diffrn_standards_interval_time 0
_diffrn_standards_number 0
_exptl_absorpt_coefficient_mu 1.962
_exptl_absorpt_correction_T_max 0.822
_exptl_absorpt_correction_T_min 0.750
_exptl_absorpt_correction_type multi-scan
_exptl_absorpt_process_details
;
        CrysAlisPro, Oxford Diffraction Ltd.,
Version 1.171.33.66 (release 28-04-2010 CrysAlis171 .NET)
(compiled Apr 28 2010,14:27:37)
empirical absorption correction using spherical harmonics,
 implemented in SCALE3 ABSPACK scaling algorithm.
;
_exptl_crystal_colour yellow
_exptl_crystal_density_diffrn 1.805
_exptl_crystal_description block
_exptl_crystal_F_000 264
_exptl_crystal_size_max 0.15
_exptl_crystal_size_mid 0.15
_exptl_crystal_size_min 0.1
_refine_diff_density_max 0.337
_refine_diff_density_min -0.349
_refine_diff_density_rms 0.055
_refine_ls_extinction_method none
_refine_ls_goodness_of_fit_ref 1.163
_refine_ls_hydrogen_treatment mixed
_refine_ls_matrix_type full
_refine_ls_number_parameters 105
_refine_ls_number_reflns 2279
_refine_ls_number_restraints 1
_refine_ls_restrained_S_all 1.163
_refine_ls_R_factor_all 0.0173
_refine_ls_R_factor_gt 0.0158
_refine_ls_shift/su_max 0.001
_refine_ls_shift/su_mean 0
_refine_ls_structure_factor_coef Fsqd
_refine_ls_weighting_details 'calc w=1/[\s^2^(Fo^2^)+(0.0096P)^2^+0.2317P] where P=(Fo^2^+2Fc^2^)/3'
_refine_ls_weighting_scheme calc
_refine_ls_wR_factor_gt 0.0372
_refine_ls_wR_factor_ref 0.0377
_reflns_number_gt 2177
_reflns_number_total 2279
_reflns_threshold_expression >2sigma(I)
_cod_data_source_file ic2019988_si_002_01.cif
_cod_data_source_block 3a
_cod_database_code 4329975

loop_
_symmetry_equiv_pos_as_xyz
'x, y, z'
'-x, -y, -z'

loop_
_atom_site_label
_atom_site_type_symbol
_atom_site_fract_x
_atom_site_fract_y
_atom_site_fract_z
_atom_site_U_iso_or_equiv
_atom_site_adp_type
_atom_site_occupancy
_atom_site_symmetry_multiplicity
_atom_site_calc_flag
_atom_site_refinement_flags
C1 C 0.1376(3) 0.6563(3) 0.4180(2) 0.0369(4) Uani 1 1 d .
C2 C 0.4647(3) 0.2913(3) 0.45278(19) 0.0345(4) Uani 1 1 d .
C3 C 0.8440(3) 0.2601(3) 0.1944(2) 0.0346(4) Uani 1 1 d .
H3A H 0.956 0.1778 0.1264 0.041 Uiso 1 1 calc R
H3B H 0.8846 0.1889 0.2784 0.041 Uiso 1 1 calc R
C4 C 0.8334(3) 0.4696(3) 0.1805(2) 0.0429(5) Uani 1 1 d .
H4A H 0.7842 0.5437 0.1 0.064 Uiso 1 1 calc R
H4B H 0.9765 0.4546 0.18 0.064 Uiso 1 1 calc R
H4C H 0.7328 0.5464 0.2527 0.064 Uiso 1 1 calc R
C5 C 0.6498(3) 0.0691(3) 0.18472(19) 0.0316(4) Uani 1 1 d .
H5A H 0.6908 -0.0126 0.2664 0.038 Uiso 1 1 calc R
H5B H 0.7639 -0.0029 0.1139 0.038 Uiso 1 1 calc R
C6 C 0.4400(3) 0.0845(3) 0.1684(2) 0.0373(5) Uani 1 1 d .
H6A H 0.3277 0.1527 0.2396 0.056 Uiso 1 1 calc R
H6B H 0.4562 -0.0533 0.1679 0.056 Uiso 1 1 calc R
H6C H 0.3998 0.1641 0.0872 0.056 Uiso 1 1 calc R
N1 N 0.6335(2) 0.2755(2) 0.18512(14) 0.0253(3) Uani 1 1 d D
H1A H 0.612(3) 0.331(3) 0.1080(11) 0.03 Uiso 1 1 d D
O1 O -0.0031(3) 0.7725(3) 0.48015(17) 0.0593(5) Uani 1 1 d .
O2 O 0.5219(3) 0.1793(2) 0.53891(14) 0.0500(4) Uani 1 1 d .
Cl1 Cl 0.24681(7) 0.69343(7) 0.13308(5) 0.03296(10) Uani 1 1 d .
Rh1 Rh 0.36942(2) 0.47164(2) 0.313154(13) 0.02503(5) Uani 1 1 d .

loop_
_atom_site_aniso_label
_atom_site_aniso_U_11
_atom_site_aniso_U_22
_atom_site_aniso_U_33
_atom_site_aniso_U_23
_atom_site_aniso_U_13
_atom_site_aniso_U_12
C1 0.0341(10) 0.0379(11) 0.0375(11) -0.0058(9) 0.0007(9) -0.0178(9)
C2 0.0397(11) 0.0333(10) 0.0336(10) -0.0075(9) -0.0018(9) -0.0196(9)
C3 0.0235(9) 0.0322(10) 0.0453(11) -0.0055(9) -0.0054(8) -0.0101(8)
C4 0.0294(10) 0.0406(12) 0.0614(14) -0.0069(10) -0.0033(10) -0.0192(9)
C5 0.0335(10) 0.0200(9) 0.0366(10) -0.0033(7) -0.0051(8) -0.0087(8)
C6 0.0412(11) 0.0299(10) 0.0451(12) -0.0055(9) -0.0108(9) -0.0174(9)
N1 0.0241(7) 0.0217(7) 0.0268(8) -0.0015(6) -0.0047(6) -0.0080(6)
O1 0.0457(9) 0.0546(11) 0.0589(11) -0.0221(9) 0.0133(8) -0.0120(8)
O2 0.0722(11) 0.0448(9) 0.0347(8) 0.0058(7) -0.0168(8) -0.0279(8)
Cl1 0.0296(2) 0.0254(2) 0.0352(2) -0.00031(18) -0.00640(18) -0.00626(18)
Rh1 0.02428(8) 0.02321(8) 0.02736(8) -0.00362(5) -0.00181(5) -0.01132(6)

loop_
_atom_type_symbol
_atom_type_description
_atom_type_scat_dispersion_real
_atom_type_scat_dispersion_imag
_atom_type_scat_source
C C 0.0033 0.0016 'International Tables Vol C Tables 4.2.6.8 and 6.1.1.4'
H H 0 0 'International Tables Vol C Tables 4.2.6.8 and 6.1.1.4'
N N 0.0061 0.0033 'International Tables Vol C Tables 4.2.6.8 and 6.1.1.4'
O O 0.0106 0.006 'International Tables Vol C Tables 4.2.6.8 and 6.1.1.4'
Cl Cl 0.1484 0.1585 'International Tables Vol C Tables 4.2.6.8 and 6.1.1.4'
Rh Rh -1.1178 0.9187 'International Tables Vol C Tables 4.2.6.8 and 6.1.1.4'

loop_
_geom_angle_atom_site_label_1
_geom_angle_atom_site_label_2
_geom_angle_atom_site_label_3
_geom_angle
O1 C1 Rh1 178.4(2)
O2 C2 Rh1 179.23(19)
N1 C3 C4 111.23(15)
N1 C3 H3A 109.4
C4 C3 H3A 109.4
N1 C3 H3B 109.4
C4 C3 H3B 109.4
H3A C3 H3B 108
C3 C4 H4A 109.5
C3 C4 H4B 109.5
H4A C4 H4B 109.5
C3 C4 H4C 109.5
H4A C4 H4C 109.5
H4B C4 H4C 109.5
N1 C5 C6 111.44(15)
N1 C5 H5A 109.3
C6 C5 H5A 109.3
N1 C5 H5B 109.3
C6 C5 H5B 109.3
H5A C5 H5B 108
C5 C6 H6A 109.5
C5 C6 H6B 109.5
H6A C6 H6B 109.5
C5 C6 H6C 109.5
H6A C6 H6C 109.5
H6B C6 H6C 109.5
C5 N1 C3 111.26(14)
C5 N1 Rh1 115.35(11)
C3 N1 Rh1 114.15(11)
C5 N1 H1A 103.2(13)
C3 N1 H1A 104.8(13)
Rh1 N1 H1A 106.7(14)
C2 Rh1 C1 91.20(9)
C2 Rh1 N1 91.87(7)
C1 Rh1 N1 176.58(8)
C2 Rh1 Cl1 178.22(6)
C1 Rh1 Cl1 89.65(7)
N1 Rh1 Cl1 87.33(4)

loop_
_geom_bond_atom_site_label_1
_geom_bond_atom_site_label_2
_geom_bond_distance
C1 O1 1.132(2)
C1 Rh1 1.857(2)
C2 O2 1.134(2)
C2 Rh1 1.839(2)
C3 N1 1.491(2)
C3 C4 1.511(3)
C3 H3A 0.99
C3 H3B 0.99
C4 H4A 0.98
C4 H4B 0.98
C4 H4C 0.98
C5 N1 1.491(2)
C5 C6 1.510(3)
C5 H5A 0.99
C5 H5B 0.99
C6 H6A 0.98
C6 H6B 0.98
C6 H6C 0.98
N1 Rh1 2.1237(15)
N1 H1A 0.869(9)
Cl1 Rh1 2.3404(5)
